data_2214523
loop_
_publ_author_name
'Min Zhang'
'She-Min Lan'
'Hui-Li Weng'
'Xing-Man Xu'

_publ_section_title
;{[<i>N</i>,<i>N</i>'-Bis(4-methoxybenzyl)ethane-1,2-diyldiimino]diacetato}bis(1<i>H</i>-imidazole-\k<i>N</i>^3^)cadmium(II)
 dihydrate
;
_journal_coeditor_code BQ2024
_journal_issue 8
_journal_name_full 'Acta Crystallographica Section E'
_journal_page_first m2045
_journal_page_last m2045
_journal_paper_doi 10.1107/S1600536807031200
_journal_volume 63
_journal_year 2007
_chemical_formula_iupac '[Cd (C22 H26 N2 O6) (C3 H4 N2)2], 2H2 O'
_chemical_formula_moiety 'C28 H34 Cd N6 O6, 2(H2 O)'
_chemical_formula_sum 'C28 H38 Cd N6 O8'
_chemical_formula_weight 699.04
_chemical_name_systematic
;
{[N,N'-Bis(4-methoxybenzyl)ethane-1,2-diyldiimino]diacetato}bis(1H-
imidazole-kN^3^)cadmium(II) dihydrate
;
_space_group_IT_number 61
_symmetry_cell_setting orthorhombic
_symmetry_space_group_name_Hall '-P 2bc 2ac'
_symmetry_space_group_name_H-M 'P c a b'
_atom_sites_solution_hydrogens geom
_atom_sites_solution_primary direct
_atom_sites_solution_secondary difmap
_audit_creation_method SHELXL-97
_cell_angle_alpha 90.00
_cell_angle_beta 90.00
_cell_angle_gamma 90.00
_cell_formula_units_Z 8
_cell_length_a 15.7646(8)
_cell_length_b 16.3172(8)
_cell_length_c 24.7351(12)
_cell_measurement_reflns_used 5642
_cell_measurement_temperature 292(2)
_cell_measurement_theta_max 22.51
_cell_measurement_theta_min 2.44
_cell_volume 6362.7(5)
_computing_cell_refinement 'SAINT (Bruker, 2000)'
_computing_data_collection 'SMART (Bruker, 2000)'
_computing_data_reduction SAINT
_computing_molecular_graphics 'SHELXTL (Sheldrick, 1997b)'
_computing_publication_material SHELXTL
_computing_structure_refinement 'SHELXL97 (Sheldrick, 1997a)'
_computing_structure_solution 'SHELXS97 (Sheldrick, 1997a)'
_diffrn_ambient_temperature 292(2)
_diffrn_measured_fraction_theta_full 1.000
_diffrn_measured_fraction_theta_max 1.000
_diffrn_measurement_device_type 'Bruker SMART CCD area-detector'
_diffrn_measurement_method '\f and \w'
_diffrn_radiation_monochromator graphite
_diffrn_radiation_source 'fine-focus sealed tube'
_diffrn_radiation_type MoK\a
_diffrn_radiation_wavelength 0.71073
_diffrn_reflns_av_R_equivalents 0.0880
_diffrn_reflns_av_sigmaI/netI 0.0417
_diffrn_reflns_limit_h_max 19
_diffrn_reflns_limit_h_min -19
_diffrn_reflns_limit_k_max 20
_diffrn_reflns_limit_k_min -20
_diffrn_reflns_limit_l_max 30
_diffrn_reflns_limit_l_min -30
_diffrn_reflns_number 63596
_diffrn_reflns_theta_full 26.00
_diffrn_reflns_theta_max 26.00
_diffrn_reflns_theta_min 1.65
_exptl_absorpt_coefficient_mu 0.742
_exptl_absorpt_correction_T_max 0.949
_exptl_absorpt_correction_T_min 0.796
_exptl_absorpt_correction_type multi-scan
_exptl_absorpt_process_details '(SADABS; Sheldrick, 2001)'
_exptl_crystal_colour colorless
_exptl_crystal_density_diffrn 1.459
_exptl_crystal_density_method 'not measured'
_exptl_crystal_description plate
_exptl_crystal_F_000 2880
_exptl_crystal_size_max 0.30
_exptl_crystal_size_mid 0.25
_exptl_crystal_size_min 0.07
_refine_diff_density_max 0.687
_refine_diff_density_min -0.783
_refine_ls_extinction_method none
_refine_ls_goodness_of_fit_ref 1.030
_refine_ls_hydrogen_treatment constr
_refine_ls_matrix_type full
_refine_ls_number_parameters 430
_refine_ls_number_reflns 6253
_refine_ls_number_restraints 102
_refine_ls_restrained_S_all 1.040
_refine_ls_R_factor_all 0.0911
_refine_ls_R_factor_gt 0.0589
_refine_ls_shift/su_max 0.000
_refine_ls_shift/su_mean 0.000
_refine_ls_structure_factor_coef Fsqd
_refine_ls_weighting_details 'calc w=1/[\s^2^(Fo^2^)+(0.0819P)^2^+6.7434P] where P=(Fo^2^+2Fc^2^)/3'
_refine_ls_weighting_scheme calc
_refine_ls_wR_factor_gt 0.1598
_refine_ls_wR_factor_ref 0.1786
_reflns_number_gt 3809
_reflns_number_total 6253
_reflns_threshold_expression I>2\s(I)
_cod_data_source_file bq2024.cif
_cod_data_source_block I
_cod_depositor_comments
;
The following automatic conversions were performed:
'_symmetry_cell_setting' value 'Orthorhombic' changed to 'orthorhombic'
according to '/home/saulius/struct/CIF-dictionaries/cif_core.dic'
dictionary named 'cif_core.dic' version 2.4.1 from 2010-06-29.

Automatic conversion script
Id: cif_fix_enum 1527 2010-12-29 10:47:43Z saulius 

The following automatic conversions were performed:

'_symmetry_cell_setting' value 'Orthorhombic' changed to
'orthorhombic' according to
/home/saulius/struct/CIF-dictionaries/cif_core.dic dictionary named
'cif_core.dic' version 2.4.1 from 2010-06-29.

Automatic conversion script
Id: cif_fix_values 1715 2011-07-08 13:25:40Z adriana 
;
_cod_database_code 2214523
_cod_database_fobs_code 2214523

loop_
_symmetry_equiv_pos_as_xyz
'x, y, z'
'-x, -y+1/2, z+1/2'
'x+1/2, -y, -z+1/2'
'-x+1/2, y+1/2, -z'
'-x, -y, -z'
'x, y-1/2, -z-1/2'
'-x-1/2, y, z-1/2'
'x-1/2, -y-1/2, z'

loop_
_atom_site_type_symbol
_atom_site_label
_atom_site_fract_x
_atom_site_fract_y
_atom_site_fract_z
_atom_site_U_iso_or_equiv
_atom_site_adp_type
_atom_site_calc_flag
_atom_site_refinement_flags
_atom_site_occupancy
_atom_site_disorder_assembly
_atom_site_disorder_group
Cd Cd1 0.36406(3) 0.17511(2) 0.249249(14) 0.06385(18) Uani d . 1 A .
C C1 0.606(2) -0.2625(18) 0.4734(13) 0.139(10) Uani d PU 0.456(14) A 1
H H1A 0.5778 -0.2972 0.4476 0.209 Uiso calc PR 0.456(14) A 1
H H1B 0.6125 -0.2916 0.5068 0.209 Uiso calc PR 0.456(14) A 1
H H1C 0.6601 -0.2466 0.4598 0.209 Uiso calc PR 0.456(14) A 1
O O1 0.5578(12) -0.1948(15) 0.4820(10) 0.139(7) Uani d PU 0.456(14) A 1
C C2 0.5431(13) -0.1292(13) 0.4356(15) 0.118(11) Uani d PDU 0.456(14) A 1
C C3 0.5056(7) -0.0690(8) 0.4603(4) 0.171(13) Uani d PDU 0.456(14) A 1
H H3 0.5014 -0.0598 0.4973 0.205 Uiso calc PR 0.456(14) A 1
C C4 0.4733(7) -0.0219(8) 0.4186(4) 0.113(8) Uani d PRDU 0.456(14) A 1
H H4 0.4312 0.0147 0.4290 0.136 Uiso d PR 0.456(14) A 1
C C5 0.4929(7) -0.0197(8) 0.3641(4) 0.087(10) Uani d PRDU 0.456(14) A 1
C C6 0.5234(7) -0.0970(8) 0.3513(4) 0.080(5) Uani d PRDU 0.456(14) A 1
H H6 0.5290 -0.1093 0.3148 0.096 Uiso d PR 0.456(14) A 1
C C7 0.5466(7) -0.1580(8) 0.3877(4) 0.081(8) Uani d PRDU 0.456(14) A 1
H H7 0.5714 -0.2071 0.3771 0.097 Uiso d PR 0.456(14) A 1
C C1' 0.595(3) -0.217(2) 0.4931(16) 0.194(17) Uani d PU 0.544(14) A 2
H H1'1 0.6369 -0.1757 0.4999 0.291 Uiso calc PR 0.544(14) A 2
H H1'2 0.6137 -0.2685 0.5070 0.291 Uiso calc PR 0.544(14) A 2
H H1'3 0.5426 -0.2016 0.5106 0.291 Uiso calc PR 0.544(14) A 2
O O1' 0.5810(9) -0.2234(7) 0.4373(6) 0.145(5) Uani d PU 0.544(14) A 2
C C2' 0.5414(8) -0.1585(11) 0.4180(13) 0.107(9) Uani d PDU 0.544(14) A 2
C C3' 0.5194(5) -0.0834(5) 0.4385(3) 0.114(7) Uani d PDU 0.544(14) A 2
H H3' 0.5149 -0.0801 0.4760 0.137 Uiso calc PR 0.544(14) A 2
C C4' 0.5029(5) -0.0118(5) 0.4101(3) 0.082(5) Uani d PRDU 0.544(14) A 2
H H4' 0.4965 0.0394 0.4262 0.099 Uiso d PR 0.544(14) A 2
C C5' 0.4973(5) -0.0255(5) 0.3552(3) 0.062(5) Uani d PRDU 0.544(14) A 2
C C6' 0.5277(5) -0.0922(5) 0.3271(3) 0.062(3) Uani d PRDU 0.544(14) A 2
H H6' 0.5296 -0.0921 0.2895 0.075 Uiso d PR 0.544(14) A 2
C C7' 0.5553(5) -0.1593(5) 0.3564(3) 0.078(4) Uani d PRDU 0.544(14) A 2
H H7' 0.5743 -0.2066 0.3393 0.094 Uiso d PR 0.544(14) A 2
C C8 0.4723(3) 0.0483(3) 0.3220(2) 0.0719(14) Uani d . 1 . .
H H8A 0.4929 0.1002 0.3360 0.086 Uiso calc R 1 A 1
H H8B 0.5037 0.0367 0.2891 0.086 Uiso calc R 1 A 1
C C9 0.3283(3) 0.0752(3) 0.3551(2) 0.0689(13) Uani d . 1 . .
H H9A 0.3596 0.1101 0.3797 0.083 Uiso calc R 1 A .
H H9B 0.3161 0.0242 0.3737 0.083 Uiso calc R 1 . .
C C10 0.2442(3) 0.1174(4) 0.3402(2) 0.0758(15) Uani d . 1 A .
C C11 0.3464(3) -0.0126(3) 0.2774(2) 0.0692(13) Uani d . 1 . .
H H11A 0.2849 -0.0113 0.2795 0.083 Uiso calc R 1 A .
H H11B 0.3655 -0.0630 0.2943 0.083 Uiso calc R 1 . .
C C12 0.3724(3) -0.0130(3) 0.2191(2) 0.0708(14) Uani d . 1 A .
H H12A 0.4337 -0.0159 0.2171 0.085 Uiso calc R 1 . .
H H12B 0.3497 -0.0617 0.2020 0.085 Uiso calc R 1 . .
C C13 0.2532(3) 0.0536(3) 0.1719(2) 0.0711(14) Uani d . 1 A .
H H13A 0.2367 0.1062 0.1570 0.085 Uiso calc R 1 . .
H H13B 0.2189 0.0446 0.2039 0.085 Uiso calc R 1 . .
C C14 0.2313(3) -0.0116(4) 0.1313(2) 0.0719(14) Uani d . 1 . .
C C15 0.2008(3) -0.0873(4) 0.1453(3) 0.0824(16) Uani d . 1 . .
H H15 0.1925 -0.1001 0.1816 0.099 Uiso calc R 1 . .
C C16 0.1814(4) -0.1468(4) 0.1046(3) 0.0864(17) Uani d . 1 . .
H H16 0.1607 -0.1983 0.1138 0.104 Uiso calc R 1 . .
C C17 0.1943(4) -0.1258(5) 0.0520(3) 0.0930(18) Uani d . 1 . .
C C18 0.2213(5) -0.0515(5) 0.0374(3) 0.119(3) Uani d . 1 . .
H H18 0.2278 -0.0381 0.0011 0.143 Uiso calc R 1 . .
C C19 0.2390(4) 0.0038(4) 0.0765(2) 0.100(2) Uani d . 1 . .
H H19 0.2576 0.0554 0.0659 0.120 Uiso calc R 1 . .
C C20 0.1472(6) -0.2579(6) 0.0218(4) 0.158(4) Uani d . 1 . .
H H20A 0.1911 -0.2975 0.0153 0.236 Uiso calc R 1 . .
H H20B 0.0989 -0.2702 -0.0003 0.236 Uiso calc R 1 . .
H H20C 0.1311 -0.2596 0.0593 0.236 Uiso calc R 1 . .
C C21 0.4002(4) 0.0757(3) 0.1429(2) 0.0767(15) Uani d . 1 A .
H H21A 0.3731 0.1142 0.1186 0.092 Uiso calc R 1 . .
H H21B 0.4098 0.0251 0.1232 0.092 Uiso calc R 1 . .
C C22 0.4853(3) 0.1106(4) 0.1615(2) 0.0784(15) Uani d . 1 A .
C C23 0.2216(3) 0.2934(3) 0.1992(2) 0.0703(13) Uani d . 1 A .
H H23 0.1878 0.2848 0.2295 0.084 Uiso calc R 1 . .
C C24 0.3236(3) 0.2919(3) 0.1431(2) 0.0717(14) Uani d . 1 A .
H H24 0.3761 0.2817 0.1274 0.086 Uiso calc R 1 . .
C C25 0.2623(4) 0.3350(4) 0.1210(2) 0.0786(16) Uani d . 1 A .
H H25 0.2633 0.3595 0.0871 0.094 Uiso calc R 1 . .
C C26 0.5097(3) 0.2857(3) 0.3045(2) 0.0728(14) Uani d . 1 A .
H H26 0.5452 0.2743 0.2754 0.087 Uiso calc R 1 . .
C C27 0.4026(3) 0.2913(3) 0.3560(2) 0.0693(13) Uani d . 1 A .
H H27 0.3483 0.2840 0.3700 0.083 Uiso calc R 1 . .
C C28 0.4646(4) 0.3341(3) 0.3792(2) 0.0770(15) Uani d . 1 A .
H H28 0.4615 0.3618 0.4120 0.092 Uiso calc R 1 . .
N N1 0.3811(2) 0.0579(2) 0.30784(17) 0.0612(10) Uani d . 1 A .
N N2 0.3434(3) 0.0594(3) 0.18910(17) 0.0651(11) Uani d . 1 . .
N N3 0.2983(3) 0.2641(2) 0.19315(15) 0.0650(10) Uani d . 1 . .
N N4 0.1983(3) 0.3369(3) 0.15648(19) 0.0759(12) Uani d . 1 . .
H H4A 0.1507 0.3619 0.1523 0.091 Uiso calc R 1 A .
N N5 0.4319(3) 0.2597(2) 0.30825(16) 0.0656(10) Uani d . 1 . .
N N6 0.5323(3) 0.3302(3) 0.34665(19) 0.0773(13) Uani d . 1 . .
H H6A 0.5811 0.3524 0.3521 0.093 Uiso calc R 1 A .
O O2 0.2394(2) 0.1595(2) 0.29840(15) 0.0792(10) Uani d . 1 . .
O O3 0.1857(3) 0.1072(3) 0.37274(18) 0.1179(17) Uani d . 1 . .
O O4 0.4891(2) 0.1547(2) 0.20236(15) 0.0778(10) Uani d . 1 . .
O O5 0.5458(3) 0.0944(3) 0.1314(2) 0.1219(18) Uani d . 1 . .
O O6 0.1771(4) -0.1803(4) 0.0092(2) 0.1312(19) Uani d . 1 . .
O O7 0.1167(7) 0.0124(8) 0.4537(5) 0.337(7) Uiso d . 1 . .
H H7A 0.1411 0.0432 0.4308 0.404 Uiso d R 1 . .
H H7B 0.1498 -0.0274 0.4605 0.404 Uiso d R 1 . .
O O8 0.990(3) 0.0651(17) 0.5068(17) 0.87(3) Uiso d . 1 . .
H H8C 0.9998 0.1160 0.5108 1.042 Uiso d R 1 . .
H H8D 0.9668 0.0586 0.4761 1.042 Uiso d R 1 . .

loop_
_atom_site_aniso_label
_atom_site_aniso_U_11
_atom_site_aniso_U_22
_atom_site_aniso_U_33
_atom_site_aniso_U_12
_atom_site_aniso_U_13
_atom_site_aniso_U_23
Cd1 0.0626(3) 0.0620(3) 0.0670(3) -0.00006(17) -0.00320(17) -0.00432(18)
C1 0.133(16) 0.17(3) 0.119(19) 0.078(18) 0.017(14) 0.032(18)
O1 0.138(13) 0.158(16) 0.120(16) 0.060(11) 0.020(10) 0.050(12)
C2 0.147(19) 0.050(18) 0.16(2) -0.014(12) -0.055(16) -0.005(15)
C3 0.24(3) 0.20(2) 0.076(14) 0.11(2) -0.052(15) -0.047(13)
C4 0.066(10) 0.16(2) 0.116(15) -0.002(10) -0.023(9) 0.012(14)
C5 0.057(14) 0.050(13) 0.16(2) 0.003(11) 0.001(14) -0.019(16)
C6 0.080(10) 0.105(13) 0.055(10) -0.005(9) 0.011(8) -0.008(9)
C7 0.058(9) 0.079(13) 0.105(17) 0.020(7) 0.050(12) -0.017(11)
C1' 0.26(4) 0.19(3) 0.13(3) 0.10(3) 0.01(3) 0.07(2)
O1' 0.171(11) 0.121(9) 0.142(11) 0.054(7) 0.004(9) 0.060(8)
C2' 0.089(12) 0.035(12) 0.20(3) 0.003(7) -0.058(12) -0.001(11)
C3' 0.190(18) 0.089(12) 0.062(9) 0.047(12) -0.034(9) -0.005(10)
C4' 0.100(11) 0.083(9) 0.063(8) 0.026(7) -0.012(7) 0.002(7)
C5' 0.048(10) 0.072(14) 0.067(7) 0.015(9) -0.014(6) -0.008(8)
C6' 0.053(6) 0.060(6) 0.073(8) 0.016(5) 0.008(5) -0.008(5)
C7' 0.060(7) 0.077(8) 0.097(10) 0.025(6) 0.016(7) -0.008(8)
C8 0.057(3) 0.072(3) 0.087(4) 0.002(3) -0.008(3) -0.009(3)
C9 0.064(3) 0.072(3) 0.071(3) 0.004(3) 0.000(3) 0.004(3)
C10 0.061(3) 0.084(4) 0.082(4) 0.012(3) 0.004(3) 0.004(3)
C11 0.059(3) 0.062(3) 0.087(4) -0.007(2) -0.014(3) 0.004(3)
C12 0.060(3) 0.064(3) 0.088(4) 0.002(3) -0.008(3) -0.017(3)
C13 0.056(3) 0.082(3) 0.075(3) 0.003(3) -0.007(3) -0.004(3)
C14 0.051(3) 0.084(4) 0.080(4) -0.002(3) -0.009(2) -0.010(3)
C15 0.051(3) 0.109(5) 0.087(4) -0.007(3) -0.006(3) -0.007(4)
C16 0.065(4) 0.081(4) 0.113(5) -0.011(3) -0.011(3) -0.003(4)
C17 0.084(4) 0.123(6) 0.072(4) 0.000(4) 0.000(3) -0.013(4)
C18 0.144(7) 0.137(6) 0.077(4) -0.040(6) 0.005(4) -0.013(5)
C19 0.111(5) 0.113(5) 0.075(4) -0.026(4) -0.015(4) -0.008(4)
C20 0.183(9) 0.128(7) 0.162(9) -0.060(7) -0.014(7) -0.027(7)
C21 0.075(4) 0.083(4) 0.072(3) -0.003(3) 0.001(3) -0.011(3)
C22 0.063(3) 0.085(4) 0.087(4) -0.006(3) 0.009(3) -0.017(3)
C23 0.067(3) 0.071(3) 0.073(3) -0.005(3) 0.012(3) 0.006(3)
C24 0.062(3) 0.085(4) 0.069(3) -0.010(3) 0.009(3) -0.001(3)
C25 0.071(4) 0.098(4) 0.066(3) -0.009(3) 0.000(3) 0.017(3)
C26 0.069(3) 0.076(4) 0.073(3) -0.003(3) 0.010(3) -0.005(3)
C27 0.067(3) 0.068(3) 0.073(3) 0.003(3) 0.005(3) -0.003(3)
C28 0.087(4) 0.079(4) 0.065(3) 0.004(3) -0.003(3) -0.006(3)
N1 0.049(2) 0.064(2) 0.070(3) -0.0001(18) -0.0074(19) -0.005(2)
N2 0.054(2) 0.070(3) 0.071(3) -0.002(2) -0.003(2) -0.007(2)
N3 0.061(2) 0.067(3) 0.067(2) -0.003(2) 0.002(2) 0.000(2)
N4 0.059(3) 0.079(3) 0.090(3) 0.000(2) -0.002(2) 0.014(2)
N5 0.062(2) 0.064(3) 0.071(3) 0.000(2) -0.002(2) -0.001(2)
N6 0.068(3) 0.083(3) 0.081(3) -0.014(2) -0.008(3) -0.011(2)
O2 0.066(2) 0.088(3) 0.083(2) 0.0163(19) 0.0032(19) 0.017(2)
O3 0.082(3) 0.161(4) 0.111(3) 0.040(3) 0.032(3) 0.050(3)
O4 0.068(2) 0.086(3) 0.080(2) -0.0121(19) 0.0034(19) -0.018(2)
O5 0.074(3) 0.159(4) 0.133(4) -0.027(3) 0.026(3) -0.067(3)
O6 0.152(5) 0.146(5) 0.096(3) -0.027(4) 0.004(3) -0.033(3)

loop_
_atom_type_symbol
_atom_type_description
_atom_type_scat_dispersion_real
_atom_type_scat_dispersion_imag
_atom_type_scat_source
C C 0.0033 0.0016 'International Tables Vol C Tables 4.2.6.8 and 6.1.1.4'
H H 0.0000 0.0000 'International Tables Vol C Tables 4.2.6.8 and 6.1.1.4'
N N 0.0061 0.0033 'International Tables Vol C Tables 4.2.6.8 and 6.1.1.4'
O O 0.0106 0.0060 'International Tables Vol C Tables 4.2.6.8 and 6.1.1.4'
Cd Cd -0.8075 1.2024 'International Tables Vol C Tables 4.2.6.8 and 6.1.1.4'

loop_
_geom_angle_atom_site_label_1
_geom_angle_atom_site_label_2
_geom_angle_atom_site_label_3
_geom_angle
_geom_angle_publ_flag
N3 Cd1 N5 102.70(14) ?
N3 Cd1 O4 100.12(14) ?
N5 Cd1 O4 90.49(13) yes
N3 Cd1 O2 90.21(13) ?
N5 Cd1 O2 97.39(14) yes
O4 Cd1 O2 165.35(14) ?
N3 Cd1 N1 158.18(13) yes
N5 Cd1 N1 92.47(14) ?
O4 Cd1 N1 95.28(13) ?
O2 Cd1 N1 72.15(13) ?
N3 Cd1 N2 93.55(14) ?
N5 Cd1 N2 158.19(14) ?
O4 Cd1 N2 72.21(13) yes
O2 Cd1 N2 96.99(14) yes
N1 Cd1 N2 76.49(16) ?
C1 O1 C2 121(2) ?
C7 C2 C3 137(3) ?
C7 C2 O1 114.6(19) ?
C3 C2 O1 104(2) ?
C2 C3 C4 103.8(17) ?
C2 C3 H3 128.1 ?
C4 C3 H3 128.1 ?
C3 C4 C5 131.2 ?
C3 C4 H4 114.4 ?
C5 C4 H4 114.4 ?
C3 C4 H4' 105.2 ?
C5 C4 H4' 94.0 ?
H4 C4 H4' 66.3 ?
C4 C5 C6 106.0 ?
C4 C5 C8 128.6(4) ?
C6 C5 C8 124.7(5) ?
C5 C6 C7 126.5 ?
C5 C6 H6 116.8 ?
C7 C6 H6 116.8 ?
C5 C6 H6' 101.6 ?
C7 C6 H6' 131.8 ?
C2 C7 C6 109.1(14) ?
C2 C7 H7 126.7 ?
C6 C7 H7 123.0 ?
C2 C7 H7' 161.4 ?
C6 C7 H7' 86.5 ?
O1' C1' H1'1 109.5 ?
O1' C1' H1'2 109.5 ?
H1'1 C1' H1'2 109.5 ?
O1' C1' H1'3 109.5 ?
H1'1 C1' H1'3 109.5 ?
H1'2 C1' H1'3 109.5 ?
C2' O1' C1' 112(2) ?
O1' C2' C3' 135(2) ?
O1' C2' C7' 106.6(17) ?
C3' C2' C7' 114.2(17) ?
O1' C2' H7 68.9 ?
C3' C2' H7 151.5 ?
C2' C3' C4' 127.7(13) ?
C2' C3' H3' 116.2 ?
C4' C3' H3' 116.2 ?
C5' C4' C3' 112.0 ?
C5' C4' H4 110.7 ?
C3' C4' H4 105.1 ?
C5' C4' H4' 124.0 ?
C3' C4' H4' 124.0 ?
H4 C4' H4' 56.8 ?
C4' C5' C6' 127.1 ?
C4' C5' C8 115.0(4) ?
C6' C5' C8 116.5(4) ?
C5' C6' C7' 118.0 ?
C5' C6' H6 157.3 ?
C7' C6' H6 80.5 ?
C5' C6' H6' 121.0 ?
C7' C6' H6' 121.0 ?
C6' C7' C2' 117.9(7) ?
C2' C7' H6 133.8 ?
C6' C7' H7 176.9 ?
C2' C7' H7 61.2 ?
H6 C7' H7 162.4 ?
C6' C7' H7' 121.4 ?
C2' C7' H7' 120.1 ?
H6 C7' H7' 104.5 ?
N1 C8 C5' 117.6(5) ?
N1 C8 C5 115.7(6) ?
N1 C8 H8A 108.4 ?
C5' C8 H8A 114.5 ?
C5 C8 H8A 108.4 ?
N1 C8 H8B 108.4 ?
C5' C8 H8B 99.6 ?
C5 C8 H8B 108.4 ?
H8A C8 H8B 107.4 ?
N1 C9 C10 112.8(4) ?
N1 C9 H9A 109.0 ?
C10 C9 H9A 109.0 ?
N1 C9 H9B 109.0 ?
C10 C9 H9B 109.0 ?
H9A C9 H9B 107.8 ?
O3 C10 O2 124.8(5) ?
O3 C10 C9 115.3(5) ?
O2 C10 C9 119.9(5) ?
N1 C11 C12 113.0(4) ?
N1 C11 H11A 109.0 ?
C12 C11 H11A 109.0 ?
N1 C11 H11B 109.0 ?
C12 C11 H11B 109.0 ?
H11A C11 H11B 107.8 ?
N2 C12 C11 113.5(4) ?
N2 C12 H12A 108.9 ?
C11 C12 H12A 108.9 ?
N2 C12 H12B 108.9 ?
C11 C12 H12B 108.9 ?
H12A C12 H12B 107.7 ?
N2 C13 C14 117.0(4) ?
N2 C13 H13A 108.0 ?
C14 C13 H13A 108.0 ?
N2 C13 H13B 108.0 ?
C14 C13 H13B 108.0 ?
H13A C13 H13B 107.3 ?
C15 C14 C19 116.2(5) ?
C15 C14 C13 123.3(5) ?
C19 C14 C13 120.5(6) ?
C14 C15 C16 120.5(6) ?
C14 C15 H15 119.8 ?
C16 C15 H15 119.8 ?
C17 C16 C15 118.0(6) ?
C17 C16 H16 121.0 ?
C15 C16 H16 121.0 ?
C18 C17 C16 122.4(6) ?
C18 C17 O6 115.6(6) ?
C16 C17 O6 122.0(7) ?
C17 C18 C19 118.6(7) ?
C17 C18 H18 120.7 ?
C19 C18 H18 120.7 ?
C18 C19 C14 124.2(7) ?
C18 C19 H19 117.9 ?
C14 C19 H19 117.9 ?
O6 C20 H20A 109.5 ?
O6 C20 H20B 109.5 ?
H20A C20 H20B 109.5 ?
O6 C20 H20C 109.5 ?
H20A C20 H20C 109.5 ?
H20B C20 H20C 109.5 ?
N2 C21 C22 111.5(5) ?
N2 C21 H21A 109.3 ?
C22 C21 H21A 109.3 ?
N2 C21 H21B 109.3 ?
C22 C21 H21B 109.3 ?
H21A C21 H21B 108.0 ?
O5 C22 O4 125.1(5) ?
O5 C22 C21 114.6(5) ?
O4 C22 C21 120.2(5) ?
N3 C23 N4 111.2(5) ?
N3 C23 H23 124.4 ?
N4 C23 H23 124.4 ?
C25 C24 N3 109.7(5) ?
C25 C24 H24 125.1 ?
N3 C24 H24 125.1 ?
C24 C25 N4 107.2(5) ?
C24 C25 H25 126.4 ?
N4 C25 H25 126.4 ?
N5 C26 N6 112.2(5) ?
N5 C26 H26 123.9 ?
N6 C26 H26 123.9 ?
C28 C27 N5 108.7(5) ?
C28 C27 H27 125.6 ?
N5 C27 H27 125.6 ?
C27 C28 N6 107.5(5) ?
C27 C28 H28 126.2 ?
N6 C28 H28 126.2 ?
C9 N1 C11 110.2(4) ?
C9 N1 C8 112.5(4) ?
C11 N1 C8 113.3(4) ?
C9 N1 Cd1 105.3(3) ?
C11 N1 Cd1 105.6(3) ?
C8 N1 Cd1 109.4(3) ?
C12 N2 C21 110.3(4) ?
C12 N2 C13 113.1(4) ?
C21 N2 C13 111.7(4) ?
C12 N2 Cd1 105.9(3) ?
C21 N2 Cd1 104.7(3) ?
C13 N2 Cd1 110.7(3) ?
C23 N3 C24 104.5(4) ?
C23 N3 Cd1 126.1(3) ?
C24 N3 Cd1 129.1(4) ?
C23 N4 C25 107.5(5) ?
C23 N4 H4A 126.2 ?
C25 N4 H4A 126.2 ?
C26 N5 C27 104.9(4) ?
C26 N5 Cd1 126.5(4) ?
C27 N5 Cd1 128.5(3) ?
C26 N6 C28 106.6(5) ?
C26 N6 H6A 126.7 ?
C28 N6 H6A 126.7 ?
C10 O2 Cd1 116.3(3) ?
C22 O4 Cd1 116.8(3) ?
C20 O6 C17 118.2(6) ?
H7A O7 H7B 107.7 ?
H8C O8 H8D 107.7 ?

loop_
_geom_bond_atom_site_label_1
_geom_bond_atom_site_label_2
_geom_bond_distance
_geom_bond_publ_flag
Cd1 N3 2.261(4) yes
Cd1 N5 2.276(4) yes
Cd1 O4 2.311(4) yes
Cd1 O2 2.325(4) yes
Cd1 N1 2.415(4) yes
Cd1 N2 2.426(4) yes
C1 O1 1.35(4) ?
C1 H1A 0.9600 ?
C1 H1B 0.9600 ?
C1 H1C 0.9600 ?
O1 C2 1.59(4) ?
C2 C7 1.28(3) ?
C2 C3 1.30(3) ?
C3 C4 1.3829 ?
C3 H3 0.9300 ?
C4 C5 1.3841 ?
C4 H4 0.9300 ?
C4 H4' 1.0807 ?
C5 C6 1.3860 ?
C5 C8 1.556(13) ?
C6 C7 1.3910 ?
C6 H6 0.9300 ?
C7 H7 0.9300 ?
C1' O1' 1.40(5) ?
C1' H1'1 0.9600 ?
C1' H1'2 0.9600 ?
C1' H1'3 0.9600 ?
O1' C2' 1.32(2) ?
C2' C3' 1.37(2) ?
C2' C7' 1.54(3) ?
C3' C4' 1.3893 ?
C3' H3' 0.9300 ?
C4' C5' 1.3786 ?
C4' H4 1.2981 ?
C4' H4' 0.9300 ?
C5' C6' 1.3787 ?
C5' C8 1.509(9) ?
C6' C7' 1.3835 ?
C6' H6 0.4131 ?
C6' H6' 0.9300 ?
C7' H7 0.9680 ?
C7' H7' 0.9300 ?
C8 N1 1.489(6) ?
C8 H8A 0.9700 ?
C8 H8B 0.9700 ?
C9 N1 1.462(7) ?
C9 C10 1.538(7) ?
C9 H9A 0.9700 ?
C9 H9B 0.9700 ?
C10 O3 1.235(6) ?
C10 O2 1.244(6) ?
C11 N1 1.479(6) ?
C11 C12 1.499(8) ?
C11 H11A 0.9700 ?
C11 H11B 0.9700 ?
C12 N2 1.468(7) ?
C12 H12A 0.9700 ?
C12 H12B 0.9700 ?
C13 N2 1.487(6) ?
C13 C14 1.504(7) ?
C13 H13A 0.9700 ?
C13 H13B 0.9700 ?
C14 C15 1.372(8) ?
C14 C19 1.383(7) ?
C15 C16 1.432(8) ?
C15 H15 0.9300 ?
C16 C17 1.361(8) ?
C16 H16 0.9300 ?
C17 C18 1.334(9) ?
C17 O6 1.409(7) ?
C18 C19 1.351(8) ?
C18 H18 0.9300 ?
C19 H19 0.9300 ?
C20 O6 1.386(9) ?
C20 H20A 0.9600 ?
C20 H20B 0.9600 ?
C20 H20C 0.9600 ?
C21 N2 1.475(7) ?
C21 C22 1.528(8) ?
C21 H21A 0.9700 ?
C21 H21B 0.9700 ?
C22 O5 1.239(6) ?
C22 O4 1.241(6) ?
C23 N3 1.309(6) ?
C23 N4 1.324(6) ?
C23 H23 0.9300 ?
C24 C25 1.314(7) ?
C24 N3 1.376(6) ?
C24 H24 0.9300 ?
C25 N4 1.337(7) ?
C25 H25 0.9300 ?
C26 N5 1.301(6) ?
C26 N6 1.320(6) ?
C26 H26 0.9300 ?
C27 C28 1.332(7) ?
C27 N5 1.370(6) ?
C27 H27 0.9300 ?
C28 N6 1.339(7) ?
C28 H28 0.9300 ?
N4 H4A 0.8600 ?
N6 H6A 0.8600 ?
O7 H7A 0.8501 ?
O7 H7B 0.8500 ?
O8 H8C 0.8501 ?
O8 H8D 0.8500 ?

loop_
_geom_hbond_atom_site_label_D
_geom_hbond_atom_site_label_H
_geom_hbond_atom_site_label_A
_geom_hbond_site_symmetry_A
_geom_hbond_distance_DH
_geom_hbond_distance_HA
_geom_hbond_distance_DA
_geom_hbond_angle_DHA
_geom_hbond_publ_flag
O7 H7A O3 . 0.85 1.91 2.756(14) 172.7 yes
N6 H6A O3 8_665 0.86 1.85 2.703(6) 172.3 yes
C28 H28 O8 8_565 0.93 2.67 3.58(4) 167.0 yes
N4 H4A O5 8_565 0.86 1.87 2.724(6) 169.6 yes

loop_
_geom_torsion_atom_site_label_1
_geom_torsion_atom_site_label_2
_geom_torsion_atom_site_label_3
_geom_torsion_atom_site_label_4
_geom_torsion
C1 O1 C2 C7 28(3)
C1 O1 C2 C3 -171(2)
C7 C2 C3 C4 -11.3(16)
O1 C2 C3 C4 -165.1(11)
C2 C3 C4 C5 -17.6(5)
C3 C4 C5 C6 26.7
C3 C4 C5 C8 -162.5(6)
C4 C5 C6 C7 -12.3
C8 C5 C6 C7 176.5(6)
C3 C2 C7 C6 21.6(16)
O1 C2 C7 C6 173.4(11)
C5 C6 C7 C2 -6.1(6)
C1' O1' C2' C3' 9(3)
C1' O1' C2' C7' 162(2)
O1' C2' C3' C4' 157.1(17)
C7' C2' C3' C4' 4.8(9)
C2' C3' C4' C5' 10.0(5)
C3' C4' C5' C6' -18.9
C3' C4' C5' C8 175.2(4)
C4' C5' C6' C7' 11.0
C8 C5' C6' C7' 176.7(4)
C5' C6' C7' C2' 6.3(4)
O1' C2' C7' C6' -173.0(8)
C3' C2' C7' C6' -13.3(8)
C4' C5' C8 N1 -95.8(4)
C6' C5' C8 N1 96.8(5)
C4' C5' C8 C5 -16(4)
C6' C5' C8 C5 177(5)
C4 C5 C8 N1 -68.9(7)
C6 C5 C8 N1 100.2(5)
C4 C5 C8 C5' -173(5)
C6 C5 C8 C5' -4(4)
N1 C9 C10 O3 154.8(5)
N1 C9 C10 O2 -26.5(7)
N1 C11 C12 N2 -61.1(5)
N2 C13 C14 C15 95.5(6)
N2 C13 C14 C19 -86.6(7)
C19 C14 C15 C16 2.2(8)
C13 C14 C15 C16 -179.8(5)
C14 C15 C16 C17 0.0(8)
C15 C16 C17 C18 -2.3(10)
C15 C16 C17 O6 -180.0(6)
C16 C17 C18 C19 2.2(12)
O6 C17 C18 C19 180.0(7)
C17 C18 C19 C14 0.3(12)
C15 C14 C19 C18 -2.4(10)
C13 C14 C19 C18 179.5(7)
N2 C21 C22 O5 151.3(6)
N2 C21 C22 O4 -32.2(8)
N3 C24 C25 N4 1.2(6)
N5 C27 C28 N6 0.3(6)
C10 C9 N1 C11 -74.8(5)
C10 C9 N1 C8 157.6(4)
C10 C9 N1 Cd1 38.6(5)
C12 C11 N1 C9 156.1(4)
C12 C11 N1 C8 -76.8(5)
C12 C11 N1 Cd1 42.9(4)
C5' C8 N1 C9 67.8(6)
C5 C8 N1 C9 57.8(7)
C5' C8 N1 C11 -58.1(7)
C5 C8 N1 C11 -68.1(7)
C5' C8 N1 Cd1 -175.6(5)
C5 C8 N1 Cd1 174.4(5)
N3 Cd1 N1 C9 -67.2(5)
N5 Cd1 N1 C9 67.2(3)
O4 Cd1 N1 C9 158.0(3)
O2 Cd1 N1 C9 -29.7(3)
N2 Cd1 N1 C9 -131.8(3)
N3 Cd1 N1 C11 49.5(5)
N5 Cd1 N1 C11 -176.1(3)
O4 Cd1 N1 C11 -85.4(3)
O2 Cd1 N1 C11 86.9(3)
N2 Cd1 N1 C11 -15.2(3)
N3 Cd1 N1 C8 171.7(4)
N5 Cd1 N1 C8 -53.9(3)
O4 Cd1 N1 C8 36.9(3)
O2 Cd1 N1 C8 -150.8(3)
N2 Cd1 N1 C8 107.1(3)
C11 C12 N2 C21 153.7(4)
C11 C12 N2 C13 -80.3(5)
C11 C12 N2 Cd1 41.0(4)
C22 C21 N2 C12 -73.1(5)
C22 C21 N2 C13 160.2(4)
C22 C21 N2 Cd1 40.4(5)
C14 C13 N2 C12 -65.7(6)
C14 C13 N2 C21 59.5(6)
C14 C13 N2 Cd1 175.7(4)
N3 Cd1 N2 C12 -173.3(3)
N5 Cd1 N2 C12 48.3(6)
O4 Cd1 N2 C12 87.2(3)
O2 Cd1 N2 C12 -82.6(3)
N1 Cd1 N2 C12 -12.9(3)
N3 Cd1 N2 C21 70.1(3)
N5 Cd1 N2 C21 -68.3(5)
O4 Cd1 N2 C21 -29.4(3)
O2 Cd1 N2 C21 160.8(3)
N1 Cd1 N2 C21 -129.5(3)
N3 Cd1 N2 C13 -50.4(3)
N5 Cd1 N2 C13 171.2(4)
O4 Cd1 N2 C13 -149.9(4)
O2 Cd1 N2 C13 40.3(3)
N1 Cd1 N2 C13 109.9(4)
N4 C23 N3 C24 0.0(6)
N4 C23 N3 Cd1 -173.1(3)
C25 C24 N3 C23 -0.8(6)
C25 C24 N3 Cd1 172.1(4)
N5 Cd1 N3 C23 -90.8(4)
O4 Cd1 N3 C23 176.4(4)
O2 Cd1 N3 C23 6.9(4)
N1 Cd1 N3 C23 42.2(6)
N2 Cd1 N3 C23 103.9(4)
N5 Cd1 N3 C24 97.7(4)
O4 Cd1 N3 C24 4.9(4)
O2 Cd1 N3 C24 -164.6(4)
N1 Cd1 N3 C24 -129.3(5)
N2 Cd1 N3 C24 -67.6(4)
N3 C23 N4 C25 0.7(6)
C24 C25 N4 C23 -1.2(6)
N6 C26 N5 C27 1.1(6)
N6 C26 N5 Cd1 -176.4(3)
C28 C27 N5 C26 -0.8(6)
C28 C27 N5 Cd1 176.6(3)
N3 Cd1 N5 C26 -93.5(4)
O4 Cd1 N5 C26 7.0(4)
O2 Cd1 N5 C26 174.6(4)
N1 Cd1 N5 C26 102.3(4)
N2 Cd1 N5 C26 43.8(7)
N3 Cd1 N5 C27 89.7(4)
O4 Cd1 N5 C27 -169.8(4)
O2 Cd1 N5 C27 -2.2(4)
N1 Cd1 N5 C27 -74.5(4)
N2 Cd1 N5 C27 -133.1(5)
N5 C26 N6 C28 -1.0(6)
C27 C28 N6 C26 0.4(6)
O3 C10 O2 Cd1 175.2(5)
C9 C10 O2 Cd1 -3.4(7)
N3 Cd1 O2 C10 -174.2(4)
N5 Cd1 O2 C10 -71.3(4)
O4 Cd1 O2 C10 50.7(7)
N1 Cd1 O2 C10 18.9(4)
N2 Cd1 O2 C10 92.2(4)
O5 C22 O4 Cd1 178.9(6)
C21 C22 O4 Cd1 2.7(7)
N3 Cd1 O4 C22 -74.9(4)
N5 Cd1 O4 C22 -177.9(4)
O2 Cd1 O4 C22 59.3(7)
N1 Cd1 O4 C22 89.5(4)
N2 Cd1 O4 C22 15.6(4)
C18 C17 O6 C20 -178.8(8)
C16 C17 O6 C20 -0.9(11)
